data_7011366
loop_
_publ_author_name
'Yoshikawa, Hirofumi'
'Nishikiori, Shin-ichi'
'Watanabe, Tokuko'
'Ishida, Toshimasa'
'Watanabe, Go'
'Murakami, Makoto'
'Suwinska, Kinga'
'Luboradzki, Roman'
'Lipkowski, Janusz'

_publ_section_title
;
 Polycyano--polycadmate host clathrates including a methylviologen
 dication. Syntheses, crystal structures and photo-induced reduction of
 methylviologen dication
;
_journal_issue 9
_journal_name_full 'Journal of the Chemical Society, Dalton Transactions'
_journal_page_first 1907
_journal_paper_doi 10.1039/b111059d
_journal_year 2002
_chemical_formula_structural 'Cd3 (C7 N7 Cl1)(C12 N2 H14)(O1 H2)2'
_chemical_formula_sum 'C19 H18 Cd3 Cl N9 O2'
_chemical_formula_weight 777.10
_space_group_IT_number 2
_symmetry_cell_setting triclinic
_symmetry_space_group_name_Hall '-P 1'
_symmetry_space_group_name_H-M 'P -1'
_atom_sites_solution_hydrogens geom
_atom_sites_solution_primary direct
_atom_sites_solution_secondary difmap
_audit_creation_method SHELXL-97
_cell_angle_alpha 96.96(4)
_cell_angle_beta 116.23(2)
_cell_angle_gamma 115.54(3)
_cell_formula_units_Z 2
_cell_length_a 8.668(2)
_cell_length_b 24.152(13)
_cell_length_c 8.438(2)
_cell_measurement_temperature 293(2)
_cell_volume 1319.5(12)
_computing_molecular_graphics 'ORTEP3 for windows'
_computing_structure_refinement 'SHELXL-97 (Sheldrick, 1997)'
_computing_structure_solution 'SHELXS-97 (Sheldrick, 1990)'
_diffrn_ambient_temperature 293(2)
_diffrn_measurement_device 'Rigaku AFC5S'
_diffrn_measurement_method 'profile data from theta/2theta scans'
_diffrn_radiation_monochromator graphite
_diffrn_radiation_source 'fine-focus sealed tube'
_diffrn_radiation_type MoK\a
_diffrn_radiation_wavelength 0.71069
_diffrn_reflns_limit_h_max 12
_diffrn_reflns_limit_h_min 0
_diffrn_reflns_limit_k_max 30
_diffrn_reflns_limit_k_min -32
_diffrn_reflns_limit_l_max 10
_diffrn_reflns_limit_l_min -11
_diffrn_reflns_number 8168
_diffrn_reflns_theta_max 30.02
_diffrn_reflns_theta_min 2.03
_diffrn_standards_decay_% 2%
_diffrn_standards_interval_count 150
_diffrn_standards_number 3
_exptl_absorpt_coefficient_mu 2.513
_exptl_crystal_colour colorless
_exptl_crystal_density_diffrn 1.96
_exptl_crystal_density_meas 1.93
_exptl_crystal_density_method 'floating method'
_exptl_crystal_description block
_exptl_crystal_F_000 744
_exptl_crystal_size_max 0.20
_exptl_crystal_size_mid 0.20
_exptl_crystal_size_min 0.10
_refine_diff_density_max 1.763
_refine_diff_density_min -1.848
_refine_diff_density_rms 0.198
_refine_ls_extinction_method none
_refine_ls_goodness_of_fit_obs 1.090
_refine_ls_hydrogen_treatment noref
_refine_ls_matrix_type full
_refine_ls_number_parameters 310
_refine_ls_number_reflns 4691
_refine_ls_number_restraints 0
_refine_ls_restrained_S_obs 1.090
_refine_ls_R_factor_obs 0.0553
_refine_ls_shift/su_max 0.000
_refine_ls_shift/su_mean 0.000
_refine_ls_structure_factor_coef Fsqd
_refine_ls_weighting_details 'calc w=1/[\s^2^(Fo^2^)+(0.0788P)^2^+1.7991P] where P=(Fo^2^+2Fc^2^)/3'
_refine_ls_weighting_scheme calc
_refine_ls_wR_factor_obs 0.1358
_reflns_number_observed 4691
_reflns_number_total 7697
_reflns_observed_criterion >3sigma(F)
_cod_data_source_file b111059d.txt
_cod_data_source_block IV-1
_cod_depositor_comments
;
The following automatic conversions were performed:
'_atom_site_symetry_multiplicity' tag replaced with
'_atom_site_symmetry_multiplicity'.

Automatic conversion script
Id: cif_correct_tags 1440 2010-10-19 06:21:57Z saulius 
;
_cod_original_cell_volume 1319.4(9)
_cod_original_sg_symbol_H-M P-1
_cod_original_formula_sum 'C19 H18 Cd3 Cl1 N9 O2 '
_cod_database_code 7011366

loop_
_symmetry_equiv_pos_as_xyz
'x, y, z'
'-x, -y, -z'

loop_
_atom_site_label
_atom_site_type_symbol
_atom_site_fract_x
_atom_site_fract_y
_atom_site_fract_z
_atom_site_U_iso_or_equiv
_atom_site_adp_type
_atom_site_occupancy
_atom_site_symmetry_multiplicity
_atom_site_calc_flag
_atom_site_refinement_flags
_atom_site_disorder_assembly
_atom_site_disorder_group
Cd1 Cd 0.0000 0.5000 0.0000 0.02967(19) Uani 1 2 d S . .
Cd2 Cd 0.0000 0.0000 0.5000 0.0321(2) Uani 1 2 d S . .
Cd3 Cd -0.11759(9) 0.13513(3) 0.00141(9) 0.03273(16) Uani 1 1 d . . .
Cd4 Cd 0.15062(9) 0.32047(3) -0.29617(8) 0.03065(15) Uani 1 1 d . . .
Cl1 Cl 0.0843(4) 0.44652(13) 0.2477(3) 0.0454(5) Uani 1 1 d . . .
N1 N 0.0216(13) 0.4258(4) -0.1920(12) 0.0449(19) Uani 1 1 d . . .
C1 C 0.0551(13) 0.3895(4) -0.2400(12) 0.0359(18) Uani 1 1 d . . .
N2 N 0.6442(11) 0.4211(4) -0.1399(12) 0.0445(19) Uani 1 1 d . . .
C2 C 0.4808(12) 0.3854(4) -0.1897(12) 0.0360(18) Uani 1 1 d . . .
N3 N 0.0831(14) 0.2569(5) -0.1319(13) 0.055(2) Uani 1 1 d . . .
C3 C 0.0295(13) 0.2219(4) -0.0648(12) 0.0322(17) Uani 1 1 d . . .
N4 N -0.0885(14) 0.2227(5) 0.2488(13) 0.054(2) Uani 1 1 d . . .
C4 C -0.0208(13) 0.2558(4) 0.3969(13) 0.0350(18) Uani 1 1 d . . .
N5 N 0.0390(18) 0.0798(6) 0.3413(15) 0.066(3) Uani 1 1 d . . .
C5 C -0.0019(16) 0.1012(5) 0.2302(15) 0.046(2) Uani 1 1 d . . .
N6 N -0.0738(14) 0.0778(5) 0.7900(13) 0.052(2) Uani 1 1 d . . .
C6 C -0.0395(13) 0.0557(5) 0.6967(13) 0.040(2) Uani 1 1 d . . .
N7 N 0.3735(14) 0.0624(5) 0.7283(13) 0.054(2) Uani 1 1 d . . .
C7 C 0.5418(13) 0.0866(5) 0.8199(12) 0.0365(19) Uani 1 1 d . . .
C101 C 0.5692(16) 0.6116(5) 0.6507(16) 0.048(2) Uani 1 1 d . . .
H101 H 0.6507 0.6004 0.6298 0.072 Uiso 1 1 calc R . .
C102 C 0.5723(15) 0.6677(5) 0.6276(14) 0.046(2) Uani 1 1 d . . .
H102 H 0.6499 0.6926 0.5847 0.070 Uiso 1 1 calc R . .
C103 C 0.4601(13) 0.6869(5) 0.6683(12) 0.0370(19) Uani 1 1 d . . .
C104 C 0.3340(15) 0.6441(5) 0.7144(15) 0.047(2) Uani 1 1 d . . .
H104 H 0.2515 0.6540 0.7373 0.070 Uiso 1 1 calc R . .
C105 C 0.3287(14) 0.5864(5) 0.7270(14) 0.044(2) Uani 1 1 d . . .
H105 H 0.2390 0.5571 0.7528 0.066 Uiso 1 1 calc R . .
C106 C 0.5505(16) 0.8550(5) 0.8351(15) 0.049(2) Uani 1 1 d . . .
H106 H 0.5921 0.8859 0.9463 0.073 Uiso 1 1 calc R . .
C107 C 0.5416(15) 0.7961(6) 0.8341(14) 0.048(2) Uani 1 1 d . . .
H107 H 0.5788 0.7878 0.9458 0.072 Uiso 1 1 calc R . .
C108 C 0.4784(12) 0.7498(5) 0.6695(12) 0.0350(18) Uani 1 1 d . . .
C109 C 0.4306(15) 0.7647(5) 0.5078(14) 0.049(2) Uani 1 1 d . . .
H109 H 0.3904 0.7350 0.3953 0.074 Uiso 1 1 calc R . .
C110 C 0.4430(18) 0.8236(6) 0.5147(15) 0.063(3) Uani 1 1 d . . .
H110 H 0.4123 0.8338 0.4062 0.094 Uiso 1 1 calc R . .
C111 C 0.4525(16) 0.5144(6) 0.7315(15) 0.051(2) Uani 1 1 d . . .
H111 H 0.5611 0.5142 0.7270 0.061 Uiso 1 1 calc R . .
H121 H 0.3235 0.4747 0.6325 0.061 Uiso 1 1 calc R . .
H131 H 0.4737 0.5158 0.8540 0.061 Uiso 1 1 calc R . .
C112 C 0.499(3) 0.9279(8) 0.670(3) 0.099(5) Uani 1 1 d . . .
H112 H 0.3782 0.9227 0.6605 0.119 Uiso 1 1 calc R . .
H122 H 0.4992 0.9356 0.5613 0.119 Uiso 1 1 calc R . .
H132 H 0.6185 0.9651 0.7851 0.119 Uiso 1 1 calc R . .
N101 N 0.4514(11) 0.5736(4) 0.7021(10) 0.0360(16) Uani 1 1 d . . .
N102 N 0.4986(13) 0.8668(5) 0.6752(14) 0.053(2) Uani 1 1 d . . .
O1 O -0.2580(14) 0.2868(5) -0.0482(12) 0.075(3) Uani 1 1 d . . .
H11 H -0.1590 0.3328 0.0360 0.112 Uiso 1 1 calc . . .
H12 H -0.2087 0.2784 -0.1262 0.112 Uiso 1 1 calc . . .
O2 O -0.680(3) 0.2292(9) -0.284(3) 0.210(9) Uani 1 1 calc . . .
H21 H -0.5341 0.2492 -0.2055 0.314 Uiso 1 1 calc . . .
H22 H -0.7355 0.2033 -0.4136 0.314 Uiso 1 1 calc . . .

loop_
_atom_site_aniso_label
_atom_site_aniso_U_11
_atom_site_aniso_U_22
_atom_site_aniso_U_33
_atom_site_aniso_U_23
_atom_site_aniso_U_13
_atom_site_aniso_U_12
Cd1 0.0218(4) 0.0294(4) 0.0352(4) 0.0107(3) 0.0154(3) 0.0127(3)
Cd2 0.0310(4) 0.0399(5) 0.0287(4) 0.0130(4) 0.0159(3) 0.0225(4)
Cd3 0.0278(3) 0.0354(3) 0.0326(3) 0.0162(3) 0.0148(2) 0.0166(3)
Cd4 0.0249(3) 0.0279(3) 0.0307(3) 0.0075(2) 0.0158(2) 0.0088(2)
Cl1 0.0378(11) 0.0608(15) 0.0499(13) 0.0307(12) 0.0260(10) 0.0315(11)
N1 0.049(5) 0.046(5) 0.048(5) 0.011(4) 0.029(4) 0.030(4)
C1 0.033(4) 0.032(4) 0.034(4) 0.008(3) 0.016(4) 0.015(4)
N2 0.023(3) 0.044(5) 0.048(5) 0.019(4) 0.015(3) 0.010(3)
C2 0.025(4) 0.037(5) 0.038(4) 0.017(4) 0.014(4) 0.014(4)
N3 0.046(5) 0.054(5) 0.056(5) 0.016(4) 0.025(4) 0.026(5)
C3 0.039(4) 0.029(4) 0.033(4) 0.018(3) 0.023(4) 0.016(4)
N4 0.054(5) 0.061(6) 0.047(5) 0.016(4) 0.031(4) 0.028(5)
C4 0.028(4) 0.030(4) 0.038(4) 0.007(4) 0.019(4) 0.011(3)
N5 0.087(8) 0.084(8) 0.065(6) 0.051(6) 0.053(6) 0.058(7)
C5 0.052(6) 0.055(6) 0.049(6) 0.037(5) 0.033(5) 0.032(5)
N6 0.051(5) 0.057(5) 0.053(5) 0.015(4) 0.033(4) 0.030(5)
C6 0.033(4) 0.040(5) 0.040(5) 0.009(4) 0.020(4) 0.016(4)
N7 0.043(5) 0.064(6) 0.048(5) 0.016(4) 0.024(4) 0.028(4)
C7 0.030(4) 0.043(5) 0.031(4) 0.008(4) 0.016(4) 0.018(4)
C101 0.048(6) 0.044(6) 0.061(6) 0.016(5) 0.040(5) 0.022(5)
C102 0.043(5) 0.042(5) 0.054(6) 0.012(5) 0.037(5) 0.012(4)
C103 0.028(4) 0.048(5) 0.029(4) 0.015(4) 0.015(3) 0.016(4)
C104 0.038(5) 0.065(7) 0.061(6) 0.032(5) 0.036(5) 0.033(5)
C105 0.038(5) 0.059(6) 0.049(5) 0.029(5) 0.029(4) 0.028(5)
C106 0.045(5) 0.055(6) 0.052(6) 0.021(5) 0.030(5) 0.027(5)
C107 0.043(5) 0.063(7) 0.039(5) 0.019(5) 0.021(4) 0.032(5)
C108 0.023(4) 0.045(5) 0.031(4) 0.016(4) 0.014(3) 0.015(4)
C109 0.041(5) 0.047(6) 0.035(5) 0.014(4) 0.019(4) 0.008(4)
C110 0.055(7) 0.069(8) 0.040(6) 0.034(6) 0.021(5) 0.019(6)
C111 0.049(6) 0.061(7) 0.049(6) 0.027(5) 0.025(5) 0.036(5)
C112 0.134(15) 0.069(10) 0.126(14) 0.059(10) 0.079(13) 0.065(11)
N101 0.035(4) 0.039(4) 0.035(4) 0.015(3) 0.021(3) 0.020(3)
N102 0.039(4) 0.050(5) 0.063(6) 0.027(5) 0.027(4) 0.018(4)
O1 0.079(6) 0.078(6) 0.052(5) 0.014(4) 0.029(5) 0.043(5)
O2 0.19(2) 0.160(17) 0.25(2) 0.034(16) 0.118(18) 0.094(16)

loop_
_atom_type_symbol
_atom_type_description
_atom_type_scat_dispersion_real
_atom_type_scat_dispersion_imag
_atom_type_scat_source
C C 0.0033 0.0016 'International Tables Vol C Tables 4.2.6.8 and 6.1.1.4'
H H 0.0000 0.0000 'International Tables Vol C Tables 4.2.6.8 and 6.1.1.4'
Cd Cd -0.8075 1.2024 'International Tables Vol C Tables 4.2.6.8 and 6.1.1.4'
N N 0.0061 0.0033 'International Tables Vol C Tables 4.2.6.8 and 6.1.1.4'
O O 0.0106 0.0060 'International Tables Vol C Tables 4.2.6.8 and 6.1.1.4'
Cl Cl 0.1484 0.1585 'International Tables Vol C Tables 4.2.6.8 and 6.1.1.4'

loop_
_geom_angle_atom_site_label_1
_geom_angle_atom_site_label_2
_geom_angle_atom_site_label_3
_geom_angle
_geom_angle_site_symmetry_1
_geom_angle_site_symmetry_3
_geom_angle_publ_flag
N2 Cd1 N2 180.0 2_665 1_455 ?
N2 Cd1 N1 87.8(3) 2_665 . ?
N2 Cd1 N1 92.2(3) 1_455 . ?
N2 Cd1 N1 92.2(3) 2_665 2_565 ?
N2 Cd1 N1 87.8(3) 1_455 2_565 ?
N1 Cd1 N1 180.0 . 2_565 ?
N2 Cd1 Cl1 88.6(2) 2_665 2_565 ?
N2 Cd1 Cl1 91.4(2) 1_455 2_565 ?
N1 Cd1 Cl1 92.6(2) . 2_565 ?
N1 Cd1 Cl1 87.4(2) 2_565 2_565 ?
N2 Cd1 Cl1 91.4(2) 2_665 . ?
N2 Cd1 Cl1 88.6(2) 1_455 . ?
N1 Cd1 Cl1 87.4(2) . . ?
N1 Cd1 Cl1 92.6(2) 2_565 . ?
Cl1 Cd1 Cl1 180.0 2_565 . ?
C6 Cd2 C6 180.0 2_556 . ?
C6 Cd2 N7 87.5(3) 2_556 . ?
C6 Cd2 N7 92.5(3) . . ?
C6 Cd2 N7 92.5(3) 2_556 2_556 ?
C6 Cd2 N7 87.5(3) . 2_556 ?
N7 Cd2 N7 180.0 . 2_556 ?
C6 Cd2 N5 87.1(3) 2_556 . ?
C6 Cd2 N5 92.9(3) . . ?
N7 Cd2 N5 90.6(4) . . ?
N7 Cd2 N5 89.4(4) 2_556 . ?
C6 Cd2 N5 92.9(3) 2_556 2_556 ?
C6 Cd2 N5 87.1(3) . 2_556 ?
N7 Cd2 N5 89.4(4) . 2_556 ?
N7 Cd2 N5 90.6(4) 2_556 2_556 ?
N5 Cd2 N5 180.0 . 2_556 ?
C5 Cd3 C3 133.7(4) . . ?
C5 Cd3 C7 116.3(4) . 1_454 ?
C3 Cd3 C7 108.9(3) . 1_454 ?
C5 Cd3 N6 96.4(4) . 1_554 ?
C3 Cd3 N6 85.1(3) . 1_554 ?
C7 Cd3 N6 99.9(3) 1_454 1_554 ?
C5 Cd3 N4 87.0(4) . . ?
C3 Cd3 N4 83.1(3) . . ?
C7 Cd3 N4 90.2(3) 1_454 . ?
N6 Cd3 N4 166.5(3) 1_554 . ?
C2 Cd4 C4 108.4(3) . 1_554 ?
C2 Cd4 C1 105.9(3) . . ?
C4 Cd4 C1 115.0(3) 1_554 . ?
C2 Cd4 N3 115.5(3) . . ?
C4 Cd4 N3 109.5(3) 1_554 . ?
C1 Cd4 N3 102.6(3) . . ?
C1 N1 Cd1 162.6(8) . . ?
N1 C1 Cd4 172.7(8) . . ?
C2 N2 Cd1 173.9(8) . 1_655 ?
N2 C2 Cd4 175.3(8) . . ?
C3 N3 Cd4 173.1(8) . . ?
N3 C3 Cd3 166.9(8) . . ?
C4 N4 Cd3 153.2(8) . . ?
N4 C4 Cd4 172.3(8) . 1_556 ?
C5 N5 Cd2 159.3(10) . . ?
N5 C5 Cd3 173.6(10) . . ?
C6 N6 Cd3 174.5(9) . 1_556 ?
N6 C6 Cd2 173.6(9) . . ?
C7 N7 Cd2 173.5(9) . . ?
N7 C7 Cd3 179.1(9) . 1_656 ?
N101 C101 C102 120.7(8) . . ?
C101 C102 C103 120.2(8) . . ?
C104 C103 C102 116.5(9) . . ?
C104 C103 C108 121.3(8) . . ?
C102 C103 C108 122.2(8) . . ?
C103 C104 C105 121.1(8) . . ?
N101 C105 C104 119.7(8) . . ?
N102 C106 C107 119.3(10) . . ?
C108 C107 C106 120.8(9) . . ?
C107 C108 C109 118.1(9) . . ?
C107 C108 C103 120.1(8) . . ?
C109 C108 C103 121.8(9) . . ?
C110 C109 C108 119.5(10) . . ?
N102 C110 C109 121.2(9) . . ?
C105 N101 C101 121.5(8) . . ?
C105 N101 C111 118.0(8) . . ?
C101 N101 C111 120.5(8) . . ?
C106 N102 C110 121.2(10) . . ?
C106 N102 C112 120.4(11) . . ?
C110 N102 C112 118.4(11) . . ?

loop_
_geom_bond_atom_site_label_1
_geom_bond_atom_site_label_2
_geom_bond_distance
_geom_bond_site_symmetry_2
_geom_bond_publ_flag
Cd1 N2 2.388(7) 2_665 ?
Cd1 N2 2.388(7) 1_455 ?
Cd1 N1 2.392(7) . ?
Cd1 N1 2.392(7) 2_565 ?
Cd1 Cl1 2.586(2) 2_565 ?
Cd1 Cl1 2.586(2) . ?
Cd2 C6 2.244(9) 2_556 ?
Cd2 C6 2.244(9) . ?
Cd2 N7 2.457(9) . ?
Cd2 N7 2.457(9) 2_556 ?
Cd2 N5 2.467(9) . ?
Cd2 N5 2.467(9) 2_556 ?
Cd3 C5 2.187(9) . ?
Cd3 C3 2.223(8) . ?
Cd3 C7 2.240(9) 1_454 ?
Cd3 N6 2.387(9) 1_554 ?
Cd3 N4 2.627(9) . ?
Cd4 C2 2.230(8) . ?
Cd4 C4 2.230(9) 1_554 ?
Cd4 C1 2.244(9) . ?
Cd4 N3 2.254(10) . ?
N1 C1 1.121(11) . ?
N2 C2 1.122(11) . ?
N2 Cd1 2.388(7) 1_655 ?
N3 C3 1.122(12) . ?
N4 C4 1.118(12) . ?
C4 Cd4 2.230(9) 1_556 ?
N5 C5 1.121(12) . ?
N6 C6 1.112(12) . ?
N6 Cd3 2.387(9) 1_556 ?
N7 C7 1.107(12) . ?
C7 Cd3 2.240(9) 1_656 ?
C101 N101 1.324(12) . ?
C101 C102 1.383(14) . ?
C102 C103 1.387(13) . ?
C103 C104 1.384(12) . ?
C103 C108 1.456(13) . ?
C104 C105 1.392(14) . ?
C105 N101 1.319(11) . ?
C106 N102 1.330(13) . ?
C106 C107 1.391(15) . ?
C107 C108 1.379(13) . ?
C108 C109 1.381(12) . ?
C109 C110 1.372(16) . ?
C110 N102 1.342(15) . ?
C111 N101 1.484(13) . ?
C112 N102 1.483(16) . ?

loop_
_geom_torsion_atom_site_label_1
_geom_torsion_atom_site_label_2
_geom_torsion_atom_site_label_3
_geom_torsion_atom_site_label_4
_geom_torsion
_geom_torsion_site_symmetry_1
_geom_torsion_site_symmetry_2
_geom_torsion_site_symmetry_3
_geom_torsion_site_symmetry_4
_geom_torsion_publ_flag
C104 C103 C108 C107 57.8(12) . . . . ?
C102 C103 C108 C107 -119.9(10) . . . . ?
C104 C103 C108 C109 -121.1(10) . . . . ?
C102 C103 C108 C109 61.1(13) . . . . ?
